data_7235907
loop_
_publ_author_name
'Li, Ya-Nan'
'Huo, Li-Hua'
'Deng, Zhao-Peng'
'Xie, Xin-Yu'
'Zhu, Zhi-Biao'
'Gao, Shan'

_publ_section_title
;
 Nature of reactant and influence of water on the supramolecular patterns
 and luminescent properties of organic salts comprising
 (1,1&#x2032;-biphenyl)-4,4&#x2032;-disulfonate and triphenylmethanaminium
;
_journal_issue 52
_journal_name_full 'RSC Advances'
_journal_page_first 41692
_journal_paper_doi 10.1039/C5RA04497A
_journal_volume 5
_journal_year 2015
_chemical_formula_moiety 'C12 H8 O6 S2, 2(C19 H18 N), C2 H6 O'
_chemical_formula_sum 'C52 H50 N2 O7 S2'
_chemical_formula_weight 879.06
_space_group_IT_number 14
_space_group_name_Hall '-P 2yn'
_space_group_name_H-M_alt 'P 1 21/n 1'
_symmetry_cell_setting monoclinic
_symmetry_space_group_name_Hall '-P 2yn'
_symmetry_space_group_name_H-M 'P 1 21/n 1'
_atom_sites_solution_hydrogens geom
_atom_sites_solution_primary direct
_atom_sites_solution_secondary difmap
_audit_creation_method SHELXL-97
_audit_update_record
;
2015-01-22 deposited with the CCDC.
2015-04-22 downloaded from the CCDC.
;
_cell_angle_alpha 90.00
_cell_angle_beta 100.466(3)
_cell_angle_gamma 90.00
_cell_formula_units_Z 4
_cell_length_a 15.3836(5)
_cell_length_b 15.5242(3)
_cell_length_c 19.5258(6)
_cell_measurement_reflns_used 3750
_cell_measurement_temperature 295(2)
_cell_measurement_theta_max 27.50
_cell_measurement_theta_min 3.22
_cell_volume 4585.5(2)
_computing_cell_refinement
;
CrysAlis Pro (Agilent, 2013)
;
_computing_data_collection
;
CrysAlis Pro (Agilent, 2013)
;
_computing_data_reduction
;
CrysAlis Pro (Agilent, 2013)
;
_computing_molecular_graphics '(K. Brandenburg, Diamond 3.1, 2009)'
_computing_publication_material '(K. Brandenburg, Diamond 3.1, 2009)'
_computing_structure_refinement 'SHELXL-97 (Sheldrick, 1997)'
_computing_structure_solution 'SHELXS-97 (Sheldrick, 1990)'
_diffrn_ambient_temperature 295(2)
_diffrn_detector_area_resol_mean 16.1954
_diffrn_measured_fraction_theta_full 0.989
_diffrn_measured_fraction_theta_max 0.989
_diffrn_measurement_device_type 'Xcalibur, Eos'
_diffrn_measurement_method '\w scans'
_diffrn_radiation_monochromator graphite
_diffrn_radiation_source 'Enhance (Mo) X-ray Source'
_diffrn_radiation_type MoK\a
_diffrn_radiation_wavelength 0.71073
_diffrn_reflns_av_R_equivalents 0.0232
_diffrn_reflns_av_sigmaI/netI 0.0466
_diffrn_reflns_limit_h_max 14
_diffrn_reflns_limit_h_min -20
_diffrn_reflns_limit_k_max 20
_diffrn_reflns_limit_k_min -7
_diffrn_reflns_limit_l_max 25
_diffrn_reflns_limit_l_min -12
_diffrn_reflns_number 16228
_diffrn_reflns_theta_full 27.56
_diffrn_reflns_theta_max 27.56
_diffrn_reflns_theta_min 3.22
_exptl_absorpt_coefficient_mu 0.171
_exptl_absorpt_correction_T_max 0.9748
_exptl_absorpt_correction_T_min 0.9634
_exptl_absorpt_correction_type multi-scan
_exptl_absorpt_process_details
; 
CrysAlis Pro (Agilent, 2013)
Empirical absorption correction using spherical harmonics,
 implemented in SCALE3 ABSPACK scaling algorithm. 
;
_exptl_crystal_colour colorless
_exptl_crystal_density_diffrn 1.273
_exptl_crystal_density_method 'not measured'
_exptl_crystal_description prism
_exptl_crystal_F_000 1856
_exptl_crystal_size_max 0.22
_exptl_crystal_size_mid 0.19
_exptl_crystal_size_min 0.15
_refine_diff_density_max 0.493
_refine_diff_density_min -0.462
_refine_diff_density_rms 0.046
_refine_ls_extinction_method none
_refine_ls_goodness_of_fit_ref 1.033
_refine_ls_hydrogen_treatment mixed
_refine_ls_matrix_type full
_refine_ls_number_parameters 595
_refine_ls_number_reflns 10476
_refine_ls_number_restraints 17
_refine_ls_restrained_S_all 1.039
_refine_ls_R_factor_all 0.0884
_refine_ls_R_factor_gt 0.0569
_refine_ls_shift/su_max 0.000
_refine_ls_shift/su_mean 0.000
_refine_ls_structure_factor_coef Fsqd
_refine_ls_weighting_details 'calc w=1/[\s^2^(Fo^2^)+(0.0465P)^2^+2.1250P] where P=(Fo^2^+2Fc^2^)/3'
_refine_ls_weighting_scheme calc
_refine_ls_wR_factor_gt 0.1194
_refine_ls_wR_factor_ref 0.1356
_reflns_number_gt 7340
_reflns_number_total 10476
_reflns_threshold_expression >2sigma(I)
_cod_data_source_file c5ra04497a2.cif
_cod_data_source_block 3
_cod_original_sg_symbol_H-M 'P 21/n'
_cod_database_code 7235907

loop_
_symmetry_equiv_pos_as_xyz
'x, y, z'
'-x+1/2, y+1/2, -z+1/2'
'-x, -y, -z'
'x-1/2, -y-1/2, z-1/2'

loop_
_atom_site_label
_atom_site_type_symbol
_atom_site_fract_x
_atom_site_fract_y
_atom_site_fract_z
_atom_site_U_iso_or_equiv
_atom_site_adp_type
_atom_site_occupancy
_atom_site_symmetry_multiplicity
_atom_site_calc_flag
_atom_site_refinement_flags
_atom_site_disorder_assembly
_atom_site_disorder_group
S1 S 0.48342(4) 0.38418(3) 0.12352(3) 0.03233(14) Uani 1 1 d . . .
S2 S 0.44791(4) -0.29891(3) 0.12275(3) 0.03910(15) Uani 1 1 d . . .
O1 O 0.50680(11) -0.32581(10) 0.18586(8) 0.0457(4) Uani 1 1 d . . .
O2 O 0.47369(16) -0.32938(11) 0.05997(9) 0.0710(6) Uani 1 1 d . . .
O3 O 0.35612(13) -0.31816(12) 0.12335(11) 0.0689(6) Uani 1 1 d . . .
O4 O 0.43558(12) 0.40571(10) 0.17848(8) 0.0466(4) Uani 1 1 d . . .
O5 O 0.57538(11) 0.40962(10) 0.13946(9) 0.0472(4) Uani 1 1 d . . .
O6 O 0.43992(13) 0.41395(10) 0.05584(8) 0.0548(5) Uani 1 1 d . . .
O7 O 0.27461(16) 0.63743(16) 0.23464(11) 0.0768(6) Uani 1 1 d D . .
H7O H 0.287(3) 0.656(3) 0.1965(12) 0.115 Uiso 1 1 d D . .
N1 N 0.43515(13) 0.55148(11) 0.26492(9) 0.0338(4) Uani 1 1 d D . .
H1N1 H 0.4676(11) 0.5881(10) 0.2471(11) 0.051 Uiso 1 1 d D . .
H1N2 H 0.3815(7) 0.5720(12) 0.2563(12) 0.051 Uiso 1 1 d D . .
H1N3 H 0.4348(13) 0.5044(8) 0.2411(10) 0.051 Uiso 1 1 d D . .
N2 N 0.35393(12) -0.45377(11) -0.01912(10) 0.0348(4) Uani 1 1 d D . .
H2N1 H 0.3780(14) -0.4988(9) 0.0031(9) 0.052 Uiso 1 1 d D . .
H2N2 H 0.3821(14) -0.4452(12) -0.0533(8) 0.052 Uiso 1 1 d D . .
H2N3 H 0.3658(15) -0.4105(9) 0.0091(8) 0.052 Uiso 1 1 d D . .
C1 C 0.4165(2) 0.77971(19) 0.43849(15) 0.0633(8) Uani 1 1 d . . .
H1A H 0.4051 0.8321 0.4582 0.076 Uiso 1 1 calc R . .
C2 C 0.4655(2) 0.77716(17) 0.38699(14) 0.0595(8) Uani 1 1 d . . .
H2A H 0.4880 0.8280 0.3720 0.071 Uiso 1 1 calc R . .
C3 C 0.48199(17) 0.69963(15) 0.35680(13) 0.0454(6) Uani 1 1 d . . .
H3A H 0.5160 0.6988 0.3220 0.054 Uiso 1 1 calc R . .
C4 C 0.44827(15) 0.62306(14) 0.37790(11) 0.0340(5) Uani 1 1 d . . .
C5 C 0.39993(18) 0.62671(17) 0.43105(12) 0.0477(6) Uani 1 1 d . . .
H5A H 0.3778 0.5762 0.4469 0.057 Uiso 1 1 calc R . .
C6 C 0.3841(2) 0.7049(2) 0.46107(14) 0.0610(8) Uani 1 1 d . . .
H6A H 0.3513 0.7064 0.4967 0.073 Uiso 1 1 calc R . .
C7 C 0.46663(14) 0.53806(13) 0.34204(10) 0.0308(5) Uani 1 1 d . . .
C8 C 0.41259(15) 0.46265(14) 0.36293(11) 0.0349(5) Uani 1 1 d . . .
C9 C 0.45099(18) 0.39410(15) 0.40169(13) 0.0474(6) Uani 1 1 d . . .
H9A H 0.5122 0.3912 0.4141 0.057 Uiso 1 1 calc R . .
C10 C 0.3993(2) 0.32923(18) 0.42246(15) 0.0647(8) Uani 1 1 d . . .
H10A H 0.4264 0.2837 0.4491 0.078 Uiso 1 1 calc R . .
C11 C 0.3096(2) 0.3312(2) 0.40442(15) 0.0667(9) Uani 1 1 d . . .
H11A H 0.2755 0.2875 0.4185 0.080 Uiso 1 1 calc R . .
C12 C 0.2704(2) 0.3986(2) 0.36526(16) 0.0655(8) Uani 1 1 d . . .
H12A H 0.2091 0.4002 0.3523 0.079 Uiso 1 1 calc R . .
C13 C 0.32063(18) 0.46435(18) 0.34469(14) 0.0543(7) Uani 1 1 d . . .
H13A H 0.2929 0.5100 0.3185 0.065 Uiso 1 1 calc R . .
C14 C 0.56568(15) 0.51859(13) 0.35555(11) 0.0331(5) Uani 1 1 d . . .
C15 C 0.60847(18) 0.48563(18) 0.30497(13) 0.0529(7) Uani 1 1 d . . .
H15A H 0.5774 0.4777 0.2599 0.063 Uiso 1 1 calc R . .
C16 C 0.6970(2) 0.4644(2) 0.32076(16) 0.0687(9) Uani 1 1 d . . .
H16A H 0.7248 0.4432 0.2858 0.082 Uiso 1 1 calc R . .
C17 C 0.74499(19) 0.47387(19) 0.38712(16) 0.0623(8) Uani 1 1 d . . .
H17A H 0.8043 0.4584 0.3974 0.075 Uiso 1 1 calc R . .
C18 C 0.70316(17) 0.50662(17) 0.43760(14) 0.0496(6) Uani 1 1 d . . .
H18A H 0.7344 0.5134 0.4828 0.059 Uiso 1 1 calc R . .
C19 C 0.61515(16) 0.52968(14) 0.42211(12) 0.0397(5) Uani 1 1 d . . .
H19A H 0.5883 0.5531 0.4569 0.048 Uiso 1 1 calc R . .
C20 C 0.2050(2) -0.2338(2) -0.17405(19) 0.0711(10) Uani 1 1 d . . .
H20A H 0.1955 -0.1845 -0.2015 0.085 Uiso 1 1 calc R . .
C21 C 0.1860(2) -0.3127(2) -0.20307(15) 0.0635(8) Uani 1 1 d . . .
H21A H 0.1636 -0.3170 -0.2505 0.076 Uiso 1 1 calc R . .
C22 C 0.19975(17) -0.38682(18) -0.16292(13) 0.0489(6) Uani 1 1 d . . .
H22A H 0.1865 -0.4403 -0.1836 0.059 Uiso 1 1 calc R . .
C23 C 0.23279(14) -0.38167(14) -0.09264(11) 0.0349(5) Uani 1 1 d . . .
C24 C 0.25184(18) -0.30075(16) -0.06352(14) 0.0503(6) Uani 1 1 d . . .
H24A H 0.2741 -0.2960 -0.0161 0.060 Uiso 1 1 calc R . .
C25 C 0.2383(2) -0.22709(19) -0.10389(18) 0.0684(9) Uani 1 1 d . . .
H25A H 0.2516 -0.1733 -0.0837 0.082 Uiso 1 1 calc R . .
C26 C 0.25584(14) -0.46120(13) -0.04610(10) 0.0313(5) Uani 1 1 d . . .
C27 C 0.20741(15) -0.46243(14) 0.01625(11) 0.0350(5) Uani 1 1 d . . .
C28 C 0.13031(18) -0.41665(19) 0.01494(14) 0.0541(7) Uani 1 1 d . . .
H28A H 0.1095 -0.3807 -0.0226 0.065 Uiso 1 1 calc R . .
C29 C 0.0837(2) -0.4237(2) 0.06897(17) 0.0693(9) Uani 1 1 d . . .
H29A H 0.0317 -0.3927 0.0675 0.083 Uiso 1 1 calc R . .
C30 C 0.1138(2) -0.4760(2) 0.12446(16) 0.0693(9) Uani 1 1 d . . .
H30A H 0.0822 -0.4809 0.1606 0.083 Uiso 1 1 calc R . .
C31 C 0.1907(2) -0.5212(2) 0.12664(14) 0.0640(8) Uani 1 1 d . . .
H31A H 0.2117 -0.5562 0.1647 0.077 Uiso 1 1 calc R . .
C32 C 0.23712(18) -0.51531(16) 0.07272(12) 0.0465(6) Uani 1 1 d . . .
H32A H 0.2887 -0.5470 0.0743 0.056 Uiso 1 1 calc R . .
C33 C 0.23780(15) -0.54713(14) -0.08510(11) 0.0346(5) Uani 1 1 d . . .
C34 C 0.30356(18) -0.59852(18) -0.10218(14) 0.0559(7) Uani 1 1 d . . .
H34A H 0.3622 -0.5809 -0.0911 0.067 Uiso 1 1 calc R . .
C35 C 0.2827(2) -0.6764(2) -0.13589(17) 0.0784(10) Uani 1 1 d . . .
H35A H 0.3278 -0.7109 -0.1467 0.094 Uiso 1 1 calc R . .
C36 C 0.1971(2) -0.7034(2) -0.15351(17) 0.0745(9) Uani 1 1 d . . .
H36A H 0.1837 -0.7560 -0.1757 0.089 Uiso 1 1 calc R . .
C37 C 0.1310(2) -0.6517(2) -0.13800(16) 0.0696(9) Uani 1 1 d . . .
H37A H 0.0724 -0.6689 -0.1506 0.083 Uiso 1 1 calc R . .
C38 C 0.15081(17) -0.57463(18) -0.10395(14) 0.0542(7) Uani 1 1 d . . .
H38A H 0.1053 -0.5405 -0.0934 0.065 Uiso 1 1 calc R . .
C39 C 0.48165(15) 0.27033(13) 0.11784(11) 0.0319(5) Uani 1 1 d . . .
C40 C 0.41459(17) 0.22875(14) 0.07353(13) 0.0465(6) Uani 1 1 d . . .
H40A H 0.3723 0.2605 0.0439 0.056 Uiso 1 1 calc R . .
C41 C 0.41052(18) 0.13997(15) 0.07331(13) 0.0481(6) Uani 1 1 d . . .
H41A H 0.3650 0.1126 0.0433 0.058 Uiso 1 1 calc R . .
C42 C 0.47224(15) 0.09061(13) 0.11637(11) 0.0363(5) Uani 1 1 d . . .
C43 C 0.54079(18) 0.13324(15) 0.15873(14) 0.0521(7) Uani 1 1 d . . .
H43A H 0.5845 0.1015 0.1870 0.063 Uiso 1 1 calc R . .
C44 C 0.54547(17) 0.22271(14) 0.15973(14) 0.0491(6) Uani 1 1 d . . .
H44A H 0.5918 0.2503 0.1887 0.059 Uiso 1 1 calc R . .
C45 C 0.46621(15) -0.00510(13) 0.11763(11) 0.0365(5) Uani 1 1 d . . .
C46 C 0.44022(16) -0.05227(14) 0.05700(12) 0.0399(5) Uani 1 1 d . . .
H46A H 0.4252 -0.0235 0.0147 0.048 Uiso 1 1 calc R . .
C47 C 0.43614(16) -0.14151(14) 0.05813(11) 0.0382(5) Uani 1 1 d . . .
H47A H 0.4200 -0.1721 0.0168 0.046 Uiso 1 1 calc R . .
C48 C 0.45618(15) -0.18494(13) 0.12081(11) 0.0327(5) Uani 1 1 d . . .
C49 C 0.48049(18) -0.13881(14) 0.18191(12) 0.0443(6) Uani 1 1 d . . .
H49A H 0.4929 -0.1676 0.2243 0.053 Uiso 1 1 calc R . .
C50 C 0.48633(18) -0.05008(14) 0.18014(12) 0.0476(6) Uani 1 1 d . . .
H50A H 0.5040 -0.0199 0.2215 0.057 Uiso 1 1 calc R . .
C51 C 0.2432(6) 0.7105(6) 0.2684(6) 0.104(3) Uani 0.50 1 d PD A 1
H51A H 0.2707 0.7626 0.2552 0.124 Uiso 0.50 1 calc PR A 1
H51B H 0.2593 0.7040 0.3185 0.124 Uiso 0.50 1 calc PR A 1
C51' C 0.2006(8) 0.6767(5) 0.2594(6) 0.104(3) Uani 0.50 1 d PD A 2
H51C H 0.1501 0.6817 0.2218 0.124 Uiso 0.50 1 calc PR A 2
H51D H 0.1835 0.6422 0.2962 0.124 Uiso 0.50 1 calc PR A 2
C52 C 0.1429(5) 0.7180(6) 0.2478(4) 0.100(2) Uani 0.50 1 d PD A 1
H52A H 0.1227 0.7666 0.2709 0.150 Uiso 0.50 1 calc PR A 1
H52B H 0.1157 0.6665 0.2611 0.150 Uiso 0.50 1 calc PR A 1
H52C H 0.1272 0.7257 0.1983 0.150 Uiso 0.50 1 calc PR A 1
C52' C 0.2290(5) 0.7590(5) 0.2848(4) 0.100(2) Uani 0.50 1 d PD A 2
H52D H 0.1820 0.7874 0.3022 0.150 Uiso 0.50 1 calc PR A 2
H52E H 0.2453 0.7925 0.2478 0.150 Uiso 0.50 1 calc PR A 2
H52F H 0.2792 0.7531 0.3218 0.150 Uiso 0.50 1 calc PR A 2

loop_
_atom_site_aniso_label
_atom_site_aniso_U_11
_atom_site_aniso_U_22
_atom_site_aniso_U_33
_atom_site_aniso_U_23
_atom_site_aniso_U_13
_atom_site_aniso_U_12
S1 0.0426(3) 0.0212(2) 0.0356(3) 0.0001(2) 0.0136(2) 0.0012(2)
S2 0.0529(4) 0.0226(3) 0.0405(3) 0.0004(2) 0.0049(3) -0.0021(2)
O1 0.0547(11) 0.0329(8) 0.0468(10) 0.0093(7) 0.0016(8) -0.0003(8)
O2 0.135(2) 0.0348(10) 0.0459(11) -0.0064(8) 0.0236(11) 0.0091(11)
O3 0.0508(12) 0.0456(11) 0.1044(16) 0.0147(10) -0.0017(11) -0.0164(9)
O4 0.0601(11) 0.0358(9) 0.0512(10) -0.0128(7) 0.0298(9) -0.0078(8)
O5 0.0444(10) 0.0333(9) 0.0676(11) -0.0005(8) 0.0199(9) -0.0093(7)
O6 0.0876(15) 0.0320(9) 0.0420(10) 0.0048(7) 0.0044(9) 0.0174(9)
O7 0.0746(16) 0.0845(16) 0.0708(15) 0.0056(12) 0.0119(12) 0.0331(13)
N1 0.0401(11) 0.0296(9) 0.0316(10) -0.0021(7) 0.0062(8) -0.0030(8)
N2 0.0311(11) 0.0311(10) 0.0412(11) 0.0078(8) 0.0041(8) -0.0008(8)
C1 0.086(2) 0.0469(16) 0.0525(16) -0.0185(13) -0.0006(15) 0.0197(15)
C2 0.081(2) 0.0356(14) 0.0581(17) -0.0080(12) 0.0030(15) -0.0020(14)
C3 0.0549(16) 0.0363(12) 0.0458(14) -0.0075(10) 0.0114(12) -0.0075(11)
C4 0.0361(13) 0.0335(11) 0.0310(11) -0.0035(9) 0.0025(9) 0.0009(10)
C5 0.0602(17) 0.0473(14) 0.0376(13) -0.0020(11) 0.0139(12) 0.0046(12)
C6 0.070(2) 0.070(2) 0.0439(15) -0.0150(14) 0.0133(14) 0.0185(16)
C7 0.0362(12) 0.0291(10) 0.0276(10) -0.0009(8) 0.0067(9) -0.0039(9)
C8 0.0419(14) 0.0332(11) 0.0314(11) -0.0020(9) 0.0117(10) -0.0069(10)
C9 0.0568(17) 0.0366(13) 0.0464(14) 0.0041(11) 0.0027(12) -0.0137(12)
C10 0.084(2) 0.0475(16) 0.0585(18) 0.0149(13) 0.0032(16) -0.0229(16)
C11 0.087(2) 0.0622(19) 0.0547(17) 0.0009(14) 0.0230(16) -0.0405(18)
C12 0.0492(18) 0.079(2) 0.071(2) -0.0030(17) 0.0190(15) -0.0241(16)
C13 0.0462(17) 0.0537(16) 0.0652(17) 0.0083(13) 0.0163(13) -0.0079(13)
C14 0.0387(13) 0.0247(10) 0.0366(12) 0.0007(9) 0.0090(10) -0.0033(9)
C15 0.0501(17) 0.0659(17) 0.0432(14) -0.0111(13) 0.0099(12) 0.0099(14)
C16 0.0546(19) 0.088(2) 0.068(2) -0.0146(17) 0.0232(16) 0.0186(17)
C17 0.0423(16) 0.0669(19) 0.076(2) 0.0000(16) 0.0054(15) 0.0092(14)
C18 0.0436(15) 0.0513(15) 0.0511(15) 0.0019(12) 0.0013(12) -0.0012(12)
C19 0.0415(14) 0.0391(13) 0.0388(12) 0.0006(10) 0.0083(10) -0.0033(11)
C20 0.062(2) 0.068(2) 0.090(2) 0.0413(19) 0.0287(18) 0.0287(17)
C21 0.0570(19) 0.085(2) 0.0503(16) 0.0272(16) 0.0141(14) 0.0177(16)
C22 0.0453(15) 0.0604(16) 0.0421(14) 0.0065(12) 0.0108(11) 0.0070(13)
C23 0.0303(12) 0.0390(12) 0.0370(12) 0.0052(10) 0.0099(9) 0.0080(10)
C24 0.0565(17) 0.0393(13) 0.0549(15) 0.0031(11) 0.0096(13) 0.0131(12)
C25 0.077(2) 0.0416(15) 0.089(2) 0.0141(15) 0.0202(18) 0.0188(15)
C26 0.0268(11) 0.0346(11) 0.0324(11) 0.0012(9) 0.0051(9) 0.0011(9)
C27 0.0365(13) 0.0350(11) 0.0351(12) -0.0075(9) 0.0106(10) -0.0064(10)
C28 0.0467(16) 0.0658(18) 0.0538(16) -0.0001(13) 0.0195(13) 0.0065(13)
C29 0.064(2) 0.076(2) 0.079(2) -0.0068(18) 0.0427(17) 0.0019(17)
C30 0.082(2) 0.073(2) 0.0652(19) -0.0157(17) 0.0477(18) -0.0227(18)
C31 0.088(2) 0.0630(18) 0.0459(15) 0.0041(14) 0.0251(15) -0.0142(17)
C32 0.0542(16) 0.0449(14) 0.0431(14) 0.0014(11) 0.0158(12) -0.0028(12)
C33 0.0372(13) 0.0364(12) 0.0314(11) -0.0035(9) 0.0098(9) -0.0015(10)
C34 0.0432(16) 0.0624(17) 0.0621(17) -0.0269(14) 0.0095(13) 0.0023(13)
C35 0.067(2) 0.076(2) 0.089(2) -0.0483(19) 0.0069(18) 0.0140(18)
C36 0.088(3) 0.0606(19) 0.076(2) -0.0385(16) 0.0170(18) -0.0118(18)
C37 0.0556(19) 0.077(2) 0.079(2) -0.0321(17) 0.0197(16) -0.0270(16)
C38 0.0402(15) 0.0579(16) 0.0677(18) -0.0224(14) 0.0184(13) -0.0099(13)
C39 0.0367(12) 0.0227(10) 0.0375(12) 0.0012(9) 0.0099(9) 0.0023(9)
C40 0.0538(16) 0.0280(11) 0.0498(14) 0.0031(10) -0.0113(12) 0.0049(11)
C41 0.0556(17) 0.0299(12) 0.0512(15) -0.0035(10) -0.0106(12) -0.0035(11)
C42 0.0436(14) 0.0240(10) 0.0404(12) -0.0001(9) 0.0057(10) 0.0007(9)
C43 0.0496(16) 0.0279(12) 0.0688(17) 0.0045(11) -0.0163(13) 0.0033(11)
C44 0.0471(15) 0.0277(12) 0.0644(16) -0.0025(11) -0.0111(12) -0.0014(11)
C45 0.0425(14) 0.0237(10) 0.0431(13) 0.0000(9) 0.0074(10) -0.0002(9)
C46 0.0534(16) 0.0298(11) 0.0364(12) 0.0055(9) 0.0082(11) -0.0007(10)
C47 0.0529(15) 0.0285(11) 0.0334(12) -0.0027(9) 0.0087(10) -0.0034(10)
C48 0.0369(12) 0.0232(10) 0.0389(12) -0.0005(9) 0.0094(10) 0.0014(9)
C49 0.0672(18) 0.0280(11) 0.0348(12) 0.0041(9) 0.0012(11) 0.0009(11)
C50 0.0724(19) 0.0291(12) 0.0370(13) -0.0047(10) -0.0012(12) -0.0023(12)
C51 0.156(10) 0.053(5) 0.099(4) -0.022(4) 0.012(6) 0.015(4)
C51' 0.156(10) 0.053(5) 0.099(4) -0.022(4) 0.012(6) 0.015(4)
C52 0.095(4) 0.124(5) 0.084(4) 0.016(4) 0.024(3) 0.050(4)
C52' 0.095(4) 0.124(5) 0.084(4) 0.016(4) 0.024(3) 0.050(4)

loop_
_atom_type_symbol
_atom_type_description
_atom_type_scat_dispersion_real
_atom_type_scat_dispersion_imag
_atom_type_scat_source
C C 0.0033 0.0016 'International Tables Vol C Tables 4.2.6.8 and 6.1.1.4'
H H 0.0000 0.0000 'International Tables Vol C Tables 4.2.6.8 and 6.1.1.4'
N N 0.0061 0.0033 'International Tables Vol C Tables 4.2.6.8 and 6.1.1.4'
O O 0.0106 0.0060 'International Tables Vol C Tables 4.2.6.8 and 6.1.1.4'
S S 0.1246 0.1234 'International Tables Vol C Tables 4.2.6.8 and 6.1.1.4'

loop_
_geom_angle_atom_site_label_1
_geom_angle_atom_site_label_2
_geom_angle_atom_site_label_3
_geom_angle
O6 S1 O4 113.03(11)
O6 S1 O5 112.45(11)
O4 S1 O5 112.75(10)
O6 S1 C39 105.22(10)
O4 S1 C39 105.84(9)
O5 S1 C39 106.81(10)
O2 S2 O3 111.14(14)
O2 S2 O1 113.79(12)
O3 S2 O1 113.18(11)
O2 S2 C48 106.16(10)
O3 S2 C48 106.27(11)
O1 S2 C48 105.59(10)
C51 O7 H7O 106(3)
C51' O7 H7O 118(3)
C7 N1 H1N1 112.6(15)
C7 N1 H1N2 111.4(15)
H1N1 N1 H1N2 106.0(13)
C7 N1 H1N3 112.8(15)
H1N1 N1 H1N3 106.6(13)
H1N2 N1 H1N3 107.0(13)
C26 N2 H2N1 114.9(15)
C26 N2 H2N2 110.4(15)
H2N1 N2 H2N2 106.2(13)
C26 N2 H2N3 111.3(16)
H2N1 N2 H2N3 106.5(13)
H2N2 N2 H2N3 107.0(13)
C2 C1 C6 119.7(2)
C2 C1 H1A 120.1
C6 C1 H1A 120.1
C1 C2 C3 120.6(3)
C1 C2 H2A 119.7
C3 C2 H2A 119.7
C2 C3 C4 120.7(2)
C2 C3 H3A 119.6
C4 C3 H3A 119.6
C5 C4 C3 117.9(2)
C5 C4 C7 122.9(2)
C3 C4 C7 119.21(19)
C4 C5 C6 120.8(2)
C4 C5 H5A 119.6
C6 C5 H5A 119.6
C1 C6 C5 120.2(3)
C1 C6 H6A 119.9
C5 C6 H6A 119.9
N1 C7 C14 109.17(16)
N1 C7 C8 106.23(16)
C14 C7 C8 112.01(17)
N1 C7 C4 106.41(16)
C14 C7 C4 110.46(17)
C8 C7 C4 112.29(17)
C9 C8 C13 118.0(2)
C9 C8 C7 122.5(2)
C13 C8 C7 119.4(2)
C8 C9 C10 120.7(3)
C8 C9 H9A 119.7
C10 C9 H9A 119.7
C11 C10 C9 121.0(3)
C11 C10 H10A 119.5
C9 C10 H10A 119.5
C10 C11 C12 119.1(3)
C10 C11 H11A 120.5
C12 C11 H11A 120.5
C11 C12 C13 120.8(3)
C11 C12 H12A 119.6
C13 C12 H12A 119.6
C12 C13 C8 120.4(3)
C12 C13 H13A 119.8
C8 C13 H13A 119.8
C15 C14 C19 117.6(2)
C15 C14 C7 122.7(2)
C19 C14 C7 119.69(19)
C16 C15 C14 120.5(2)
C16 C15 H15A 119.7
C14 C15 H15A 119.7
C17 C16 C15 121.5(3)
C17 C16 H16A 119.2
C15 C16 H16A 119.2
C18 C17 C16 118.3(3)
C18 C17 H17A 120.8
C16 C17 H17A 120.8
C17 C18 C19 120.6(3)
C17 C18 H18A 119.7
C19 C18 H18A 119.7
C18 C19 C14 121.4(2)
C18 C19 H19A 119.3
C14 C19 H19A 119.3
C21 C20 C25 119.8(3)
C21 C20 H20A 120.1
C25 C20 H20A 120.1
C20 C21 C22 120.9(3)
C20 C21 H21A 119.6
C22 C21 H21A 119.6
C23 C22 C21 120.4(3)
C23 C22 H22A 119.8
C21 C22 H22A 119.8
C22 C23 C24 118.2(2)
C22 C23 C26 123.2(2)
C24 C23 C26 118.4(2)
C25 C24 C23 121.1(3)
C25 C24 H24A 119.5
C23 C24 H24A 119.5
C20 C25 C24 119.7(3)
C20 C25 H25A 120.2
C24 C25 H25A 120.2
N2 C26 C23 104.70(16)
N2 C26 C33 108.56(17)
C23 C26 C33 113.78(17)
N2 C26 C27 108.77(17)
C23 C26 C27 112.67(17)
C33 C26 C27 108.16(17)
C28 C27 C32 118.6(2)
C28 C27 C26 121.2(2)
C32 C27 C26 120.0(2)
C27 C28 C29 120.5(3)
C27 C28 H28A 119.7
C29 C28 H28A 119.7
C30 C29 C28 120.3(3)
C30 C29 H29A 119.8
C28 C29 H29A 119.8
C29 C30 C31 119.7(3)
C29 C30 H30A 120.2
C31 C30 H30A 120.2
C30 C31 C32 120.4(3)
C30 C31 H31A 119.8
C32 C31 H31A 119.8
C31 C32 C27 120.4(3)
C31 C32 H32A 119.8
C27 C32 H32A 119.8
C34 C33 C38 118.2(2)
C34 C33 C26 123.3(2)
C38 C33 C26 118.5(2)
C33 C34 C35 120.2(3)
C33 C34 H34A 119.9
C35 C34 H34A 119.9
C36 C35 C34 121.1(3)
C36 C35 H35A 119.4
C34 C35 H35A 119.4
C35 C36 C37 119.0(3)
C35 C36 H36A 120.5
C37 C36 H36A 120.5
C36 C37 C38 120.5(3)
C36 C37 H37A 119.7
C38 C37 H37A 119.8
C37 C38 C33 120.9(3)
C37 C38 H38A 119.6
C33 C38 H38A 119.6
C44 C39 C40 119.6(2)
C44 C39 S1 119.90(17)
C40 C39 S1 120.48(17)
C41 C40 C39 119.8(2)
C41 C40 H40A 120.1
C39 C40 H40A 120.1
C40 C41 C42 121.8(2)
C40 C41 H41A 119.1
C42 C41 H41A 119.1
C41 C42 C43 117.6(2)
C41 C42 C45 121.7(2)
C43 C42 C45 120.7(2)
C42 C43 C44 121.2(2)
C42 C43 H43A 119.4
C44 C43 H43A 119.4
C39 C44 C43 120.0(2)
C39 C44 H44A 120.0
C43 C44 H44A 120.0
C46 C45 C50 117.9(2)
C46 C45 C42 121.4(2)
C50 C45 C42 120.7(2)
C47 C46 C45 121.4(2)
C47 C46 H46A 119.3
C45 C46 H46A 119.3
C48 C47 C46 119.8(2)
C48 C47 H47A 120.1
C46 C47 H47A 120.1
C47 C48 C49 119.54(19)
C47 C48 S2 119.99(16)
C49 C48 S2 120.45(16)
C50 C49 C48 120.2(2)
C50 C49 H49A 119.9
C48 C49 H49A 119.9
C49 C50 C45 121.2(2)
C49 C50 H50A 119.4
C45 C50 H50A 119.4
O7 C51 C52 110.3(7)
O7 C51 H51A 109.6
C52 C51 H51A 109.6
O7 C51 H51B 109.6
C52 C51 H51B 109.6
H51A C51 H51B 108.1
C52' C51' O7 106.6(8)
C52' C51' H51C 110.4
O7 C51' H51C 110.4
C52' C51' H51D 110.4
O7 C51' H51D 110.4
H51C C51' H51D 108.6
C51 C52 H52A 109.5
C51 C52 H52B 109.5
H52A C52 H52B 109.5
C51 C52 H52C 109.5
H52A C52 H52C 109.5
H52B C52 H52C 109.5
C51' C52' H52D 109.5
C51' C52' H52E 109.5
H52D C52' H52E 109.5
C51' C52' H52F 109.5
H52D C52' H52F 109.5
H52E C52' H52F 109.5

loop_
_geom_bond_atom_site_label_1
_geom_bond_atom_site_label_2
_geom_bond_distance
S1 O6 1.4446(17)
S1 O4 1.4464(15)
S1 O5 1.4471(17)
S1 C39 1.771(2)
S2 O2 1.4355(18)
S2 O3 1.445(2)
S2 O1 1.4519(17)
S2 C48 1.775(2)
O7 C51 1.439(8)
O7 C51' 1.451(11)
O7 H7O 0.85(3)
N1 C7 1.510(3)
N1 H1N1 0.86(2)
N1 H1N2 0.86(2)
N1 H1N3 0.86(2)
N2 C26 1.510(3)
N2 H2N1 0.86(2)
N2 H2N2 0.86(2)
N2 H2N3 0.86(2)
C1 C2 1.362(4)
C1 C6 1.368(4)
C1 H1A 0.9300
C2 C3 1.384(3)
C2 H2A 0.9300
C3 C4 1.389(3)
C3 H3A 0.9300
C4 C5 1.383(3)
C4 C7 1.544(3)
C5 C6 1.389(3)
C5 H5A 0.9300
C6 H6A 0.9300
C7 C14 1.529(3)
C7 C8 1.533(3)
C8 C9 1.375(3)
C8 C13 1.395(3)
C9 C10 1.388(3)
C9 H9A 0.9300
C10 C11 1.361(4)
C10 H10A 0.9300
C11 C12 1.370(4)
C11 H11A 0.9300
C12 C13 1.383(4)
C12 H12A 0.9300
C13 H13A 0.9300
C14 C15 1.381(3)
C14 C19 1.392(3)
C15 C16 1.380(4)
C15 H15A 0.9300
C16 C17 1.378(4)
C16 H16A 0.9300
C17 C18 1.369(4)
C17 H17A 0.9300
C18 C19 1.380(3)
C18 H18A 0.9300
C19 H19A 0.9300
C20 C21 1.358(4)
C20 C25 1.377(5)
C20 H20A 0.9300
C21 C22 1.387(4)
C21 H21A 0.9300
C22 C23 1.376(3)
C22 H22A 0.9300
C23 C24 1.388(3)
C23 C26 1.536(3)
C24 C25 1.383(4)
C24 H24A 0.9300
C25 H25A 0.9300
C26 C33 1.536(3)
C26 C27 1.539(3)
C27 C28 1.379(3)
C27 C32 1.384(3)
C28 C29 1.383(4)
C28 H28A 0.9300
C29 C30 1.366(4)
C29 H29A 0.9300
C30 C31 1.370(4)
C30 H30A 0.9300
C31 C32 1.379(3)
C31 H31A 0.9300
C32 H32A 0.9300
C33 C34 1.376(3)
C33 C38 1.389(3)
C34 C35 1.386(4)
C34 H34A 0.9300
C35 C36 1.365(4)
C35 H35A 0.9300
C36 C37 1.371(4)
C36 H36A 0.9300
C37 C38 1.376(4)
C37 H37A 0.9300
C38 H38A 0.9300
C39 C44 1.374(3)
C39 C40 1.380(3)
C40 C41 1.380(3)
C40 H40A 0.9300
C41 C42 1.380(3)
C41 H41A 0.9300
C42 C43 1.385(3)
C42 C45 1.489(3)
C43 C44 1.391(3)
C43 H43A 0.9300
C44 H44A 0.9300
C45 C46 1.388(3)
C45 C50 1.391(3)
C46 C47 1.387(3)
C46 H46A 0.9300
C47 C48 1.382(3)
C47 H47A 0.9300
C48 C49 1.383(3)
C49 C50 1.381(3)
C49 H49A 0.9300
C50 H50A 0.9300
C51 C52 1.526(8)
C51 H51A 0.9700
C51 H51B 0.9700
C51' C52' 1.411(8)
C51' H51C 0.9700
C51' H51D 0.9700
C52 H52A 0.9600
C52 H52B 0.9600
C52 H52C 0.9600
C52' H52D 0.9600
C52' H52E 0.9600
C52' H52F 0.9600

loop_
_geom_hbond_atom_site_label_D
_geom_hbond_atom_site_label_H
_geom_hbond_atom_site_label_A
_geom_hbond_distance_DH
_geom_hbond_distance_HA
_geom_hbond_distance_DA
_geom_hbond_angle_DHA
_geom_hbond_site_symmetry_A
O7 H7O O3 0.85(3) 1.967(17) 2.786(3) 160(4) 1_565
N1 H1N1 O1 0.86(2) 1.961(12) 2.801(2) 162(2) 1_565
N1 H1N2 O7 0.86(2) 1.913(10) 2.775(3) 169.1(19) .
N1 H1N3 O4 0.86(2) 1.962(10) 2.824(2) 174(2) .
N2 H2N1 O6 0.86(2) 1.856(10) 2.721(2) 173(2) 1_545
N2 H2N2 O5 0.86(2) 1.990(9) 2.846(2) 168(2) 3_655
N2 H2N3 O2 0.86(2) 2.174(17) 2.911(3) 143(2) .

loop_
_geom_torsion_atom_site_label_1
_geom_torsion_atom_site_label_2
_geom_torsion_atom_site_label_3
_geom_torsion_atom_site_label_4
_geom_torsion
C6 C1 C2 C3 0.7(5)
C1 C2 C3 C4 0.6(4)
C2 C3 C4 C5 -1.7(4)
C2 C3 C4 C7 178.9(2)
C3 C4 C5 C6 1.5(4)
C7 C4 C5 C6 -179.1(2)
C2 C1 C6 C5 -0.9(5)
C4 C5 C6 C1 -0.2(4)
C5 C4 C7 N1 125.7(2)
C3 C4 C7 N1 -54.8(3)
C5 C4 C7 C14 -115.9(2)
C3 C4 C7 C14 63.5(3)
C5 C4 C7 C8 9.9(3)
C3 C4 C7 C8 -170.6(2)
N1 C7 C8 C9 131.2(2)
C14 C7 C8 C9 12.1(3)
C4 C7 C8 C9 -112.9(2)
N1 C7 C8 C13 -51.5(3)
C14 C7 C8 C13 -170.6(2)
C4 C7 C8 C13 64.5(3)
C13 C8 C9 C10 -0.6(4)
C7 C8 C9 C10 176.8(2)
C8 C9 C10 C11 0.7(4)
C9 C10 C11 C12 -0.1(4)
C10 C11 C12 C13 -0.6(5)
C11 C12 C13 C8 0.7(4)
C9 C8 C13 C12 -0.1(4)
C7 C8 C13 C12 -177.5(2)
N1 C7 C14 C15 -23.2(3)
C8 C7 C14 C15 94.2(2)
C4 C7 C14 C15 -139.8(2)
N1 C7 C14 C19 160.40(18)
C8 C7 C14 C19 -82.2(2)
C4 C7 C14 C19 43.7(3)
C19 C14 C15 C16 0.3(4)
C7 C14 C15 C16 -176.2(2)
C14 C15 C16 C17 1.1(5)
C15 C16 C17 C18 -1.1(5)
C16 C17 C18 C19 -0.2(4)
C17 C18 C19 C14 1.6(4)
C15 C14 C19 C18 -1.6(3)
C7 C14 C19 C18 175.0(2)
C25 C20 C21 C22 0.1(5)
C20 C21 C22 C23 0.1(4)
C21 C22 C23 C24 0.0(4)
C21 C22 C23 C26 -175.5(2)
C22 C23 C24 C25 -0.1(4)
C26 C23 C24 C25 175.5(2)
C21 C20 C25 C24 -0.2(5)
C23 C24 C25 C20 0.3(4)
C22 C23 C26 N2 117.9(2)
C24 C23 C26 N2 -57.6(2)
C22 C23 C26 C33 -0.5(3)
C24 C23 C26 C33 -175.9(2)
C22 C23 C26 C27 -124.1(2)
C24 C23 C26 C27 60.5(3)
N2 C26 C27 C28 138.0(2)
C23 C26 C27 C28 22.4(3)
C33 C26 C27 C28 -104.2(2)
N2 C26 C27 C32 -47.1(3)
C23 C26 C27 C32 -162.7(2)
C33 C26 C27 C32 70.7(3)
C32 C27 C28 C29 -0.1(4)
C26 C27 C28 C29 174.8(2)
C27 C28 C29 C30 0.2(5)
C28 C29 C30 C31 0.4(5)
C29 C30 C31 C32 -1.0(5)
C30 C31 C32 C27 1.1(4)
C28 C27 C32 C31 -0.5(4)
C26 C27 C32 C31 -175.6(2)
N2 C26 C33 C34 -10.8(3)
C23 C26 C33 C34 105.3(3)
C27 C26 C33 C34 -128.7(2)
N2 C26 C33 C38 169.0(2)
C23 C26 C33 C38 -74.9(3)
C27 C26 C33 C38 51.1(3)
C38 C33 C34 C35 -1.4(4)
C26 C33 C34 C35 178.4(3)
C33 C34 C35 C36 0.7(5)
C34 C35 C36 C37 0.7(6)
C35 C36 C37 C38 -1.3(5)
C36 C37 C38 C33 0.6(5)
C34 C33 C38 C37 0.8(4)
C26 C33 C38 C37 -179.0(2)
O6 S1 C39 C44 153.4(2)
O4 S1 C39 C44 -86.7(2)
O5 S1 C39 C44 33.7(2)
O6 S1 C39 C40 -29.1(2)
O4 S1 C39 C40 90.8(2)
O5 S1 C39 C40 -148.83(19)
C44 C39 C40 C41 2.1(4)
S1 C39 C40 C41 -175.3(2)
C39 C40 C41 C42 -0.2(4)
C40 C41 C42 C43 -2.0(4)
C40 C41 C42 C45 178.1(2)
C41 C42 C43 C44 2.3(4)
C45 C42 C43 C44 -177.8(2)
C40 C39 C44 C43 -1.8(4)
S1 C39 C44 C43 175.6(2)
C42 C43 C44 C39 -0.4(4)
C41 C42 C45 C46 39.4(3)
C43 C42 C45 C46 -140.5(3)
C41 C42 C45 C50 -140.4(3)
C43 C42 C45 C50 39.8(4)
C50 C45 C46 C47 -1.4(4)
C42 C45 C46 C47 178.8(2)
C45 C46 C47 C48 1.6(4)
C46 C47 C48 C49 -0.2(4)
C46 C47 C48 S2 178.15(19)
O2 S2 C48 C47 34.8(2)
O3 S2 C48 C47 -83.6(2)
O1 S2 C48 C47 155.96(19)
O2 S2 C48 C49 -146.8(2)
O3 S2 C48 C49 94.8(2)
O1 S2 C48 C49 -25.7(2)
C47 C48 C49 C50 -1.2(4)
S2 C48 C49 C50 -179.6(2)
C48 C49 C50 C45 1.4(4)
C46 C45 C50 C49 -0.1(4)
C42 C45 C50 C49 179.7(2)
C51' O7 C51 C52 -24.3(10)
C51 O7 C51' C52' 3.7(10)
